data_4065716
loop_
_publ_author_name
'Pun, Doris'
'Lobkovsky, Emil'
'Keresztes, Ivan'
'Chirik, Paul J.'

_publ_section_title
;
 Cyclopentanone Insertion into \h9-Indenyl Rings of Zirconium Sandwich
 Complexes
;
_journal_issue 7
_journal_name_full Organometallics
_journal_page_first 1789
_journal_paper_doi 10.1021/om100096g
_journal_volume 29
_journal_year 2010
_chemical_formula_moiety 'C35 H50 O2 Zr'
_chemical_formula_sum 'C35 H50 O2 Zr'
_chemical_formula_weight 593.97
_chemical_name_systematic
; 
 ? 
;
_space_group_IT_number 33
_symmetry_cell_setting orthorhombic
_symmetry_space_group_name_Hall 'P 2c -2n'
_symmetry_space_group_name_H-M 'P n a 21'
_atom_sites_solution_hydrogens geom
_atom_sites_solution_primary direct
_atom_sites_solution_secondary difmap
_audit_creation_method SHELXL-97
_cell_angle_alpha 90.00
_cell_angle_beta 90.00
_cell_angle_gamma 90.00
_cell_formula_units_Z 4
_cell_length_a 15.8788(10)
_cell_length_b 20.8366(12)
_cell_length_c 8.9281(4)
_cell_measurement_reflns_used 1021
_cell_measurement_temperature 173(2)
_cell_measurement_theta_max 19.42
_cell_measurement_theta_min 2.57
_cell_volume 2954.0(3)
_computing_cell_refinement 'Bruker SAINT+'
_computing_data_collection 'Bruker APEX2'
_computing_data_reduction 'Bruker SAINT+'
_computing_molecular_graphics 'Bruker SHELXTL'
_computing_publication_material 'Bruker SHELXTL'
_computing_structure_refinement 'SHELXL-97 (Sheldrick, 1997)'
_computing_structure_solution 'SHELXS-97 (Sheldrick, 1990)'
_diffrn_ambient_temperature 173(2)
_diffrn_measured_fraction_theta_full 0.982
_diffrn_measured_fraction_theta_max 0.982
_diffrn_measurement_device_type 'Bruker X8 APEX II diffractometer'
_diffrn_measurement_method 'phi and omega scans'
_diffrn_radiation_monochromator graphite
_diffrn_radiation_source 'fine-focus sealed tube'
_diffrn_radiation_type MoK\a
_diffrn_radiation_wavelength 0.71073
_diffrn_reflns_av_R_equivalents 0.0870
_diffrn_reflns_av_sigmaI/netI 0.1134
_diffrn_reflns_limit_h_max 15
_diffrn_reflns_limit_h_min -18
_diffrn_reflns_limit_k_max 23
_diffrn_reflns_limit_k_min -22
_diffrn_reflns_limit_l_max 10
_diffrn_reflns_limit_l_min -8
_diffrn_reflns_number 12443
_diffrn_reflns_theta_full 24.71
_diffrn_reflns_theta_max 24.71
_diffrn_reflns_theta_min 1.95
_exptl_absorpt_coefficient_mu 0.402
_exptl_absorpt_correction_T_max 0.9920
_exptl_absorpt_correction_T_min 0.9609
_exptl_absorpt_correction_type multi-scan
_exptl_absorpt_process_details SADABS
_exptl_crystal_colour yellow
_exptl_crystal_density_diffrn 1.336
_exptl_crystal_density_method 'not measured'
_exptl_crystal_description block
_exptl_crystal_F_000 1264
_exptl_crystal_size_max 0.10
_exptl_crystal_size_mid 0.05
_exptl_crystal_size_min 0.02
_refine_diff_density_max 0.510
_refine_diff_density_min -0.567
_refine_diff_density_rms 0.093
_refine_ls_abs_structure_details 'Flack H D (1983), Acta Cryst. A39, 876-881'
_refine_ls_abs_structure_Flack -0.02(7)
_refine_ls_extinction_method none
_refine_ls_goodness_of_fit_ref 1.022
_refine_ls_hydrogen_treatment riding
_refine_ls_matrix_type full
_refine_ls_number_parameters 342
_refine_ls_number_reflns 4423
_refine_ls_number_restraints 418
_refine_ls_restrained_S_all 0.978
_refine_ls_R_factor_all 0.0947
_refine_ls_R_factor_gt 0.0576
_refine_ls_shift/su_max 0.047
_refine_ls_shift/su_mean 0.001
_refine_ls_structure_factor_coef Fsqd
_refine_ls_weighting_details 'calc w=1/[\s^2^(Fo^2^)+(0.0351P)^2^+1.0597P] where P=(Fo^2^+2Fc^2^)/3'
_refine_ls_weighting_scheme calc
_refine_ls_wR_factor_gt 0.0966
_refine_ls_wR_factor_ref 0.1126
_reflns_number_gt 3125
_reflns_number_total 4423
_reflns_threshold_expression >2sigma(I)
_cod_data_source_file om100096g_si_002.cif
_cod_data_source_block dp20
_cod_depositor_comments
;
The following automatic conversions were performed:

'_symmetry_cell_setting' value 'Orthorhombic' changed to
'orthorhombic' according to
/home/saulius/struct/CIF-dictionaries/cif_core.dic dictionary named
'cif_core.dic' version 2.4.1 from 2010-06-29.

Automatic conversion script
Id: cif_fix_values 1715 2011-07-08 13:25:40Z adriana 
;
_cod_original_sg_symbol_H-M Pna2(1)
_cod_database_code 4065716

loop_
_symmetry_equiv_pos_as_xyz
'x, y, z'
'-x, -y, z+1/2'
'x+1/2, -y+1/2, z'
'-x+1/2, y+1/2, z+1/2'

loop_
_atom_site_label
_atom_site_type_symbol
_atom_site_fract_x
_atom_site_fract_y
_atom_site_fract_z
_atom_site_U_iso_or_equiv
_atom_site_adp_type
_atom_site_occupancy
_atom_site_symmetry_multiplicity
_atom_site_calc_flag
_atom_site_refinement_flags
Zr1 Zr 0.24369(3) 0.57135(2) 0.97637(8) 0.01375(11) Uani 1 1 d U
O1 O 0.2657(2) 0.50524(16) 1.1323(3) 0.0148(9) Uani 1 1 d U
O2 O 0.1249(2) 0.56431(17) 0.9109(3) 0.0160(9) Uani 1 1 d U
C1 C 0.3501(3) 0.5217(3) 0.8367(6) 0.0163(12) Uani 1 1 d U
H1A H 0.4101 0.5229 0.8705 0.020 Uiso 1 1 calc R
C2 C 0.3203(3) 0.5640(3) 0.7229(5) 0.0154(12) Uani 1 1 d U
H2A H 0.3568 0.6004 0.6896 0.018 Uiso 1 1 calc R
C3 C 0.2406(3) 0.5598(2) 0.6708(5) 0.0167(12) Uani 1 1 d U
H3A H 0.2191 0.5976 0.6136 0.020 Uiso 1 1 calc R
C4 C 0.1777(3) 0.5058(2) 0.7006(6) 0.0145(13) Uani 1 1 d U
H4A H 0.1620 0.4847 0.6039 0.017 Uiso 1 1 calc R
C5 C 0.2206(3) 0.4579(2) 0.8006(5) 0.0094(12) Uiso 1 1 d U
C6 C 0.1888(3) 0.3944(3) 0.8541(6) 0.0147(13) Uani 1 1 d U
C7 C 0.2399(3) 0.3724(2) 0.9583(7) 0.0161(12) Uani 1 1 d U
H7A H 0.2303 0.3339 1.0130 0.019 Uiso 1 1 calc R
C8 C 0.3155(3) 0.4152(2) 0.9809(8) 0.0136(10) Uani 1 1 d U
C9 C 0.2985(3) 0.4667(3) 0.8635(5) 0.0119(11) Uani 1 1 d U
C10 C 0.3048(3) 0.6497(3) 1.1657(6) 0.0188(12) Uani 1 1 d U
C11 C 0.3401(3) 0.6668(2) 1.0260(5) 0.0188(12) Uani 1 1 d U
C12 C 0.2755(3) 0.6923(2) 0.9328(5) 0.0169(12) Uani 1 1 d U
C13 C 0.1995(3) 0.6888(3) 1.0142(6) 0.0210(13) Uani 1 1 d U
C14 C 0.2168(3) 0.6618(3) 1.1546(6) 0.0200(12) Uani 1 1 d U
C15 C 0.3494(4) 0.6266(3) 1.3032(6) 0.0302(16) Uani 1 1 d U
H15A H 0.4090 0.6194 1.2802 0.045 Uiso 1 1 calc R
H15B H 0.3238 0.5864 1.3373 0.045 Uiso 1 1 calc R
H15C H 0.3445 0.6590 1.3823 0.045 Uiso 1 1 calc R
C16 C 0.4327(3) 0.6672(2) 0.9871(9) 0.0321(15) Uani 1 1 d U
H16A H 0.4394 0.6620 0.8786 0.048 Uiso 1 1 calc R
H16B H 0.4610 0.6318 1.0389 0.048 Uiso 1 1 calc R
H16C H 0.4577 0.7080 1.0184 0.048 Uiso 1 1 calc R
C17 C 0.2878(4) 0.7237(3) 0.7819(6) 0.0333(17) Uani 1 1 d U
H17A H 0.2391 0.7146 0.7179 0.050 Uiso 1 1 calc R
H17B H 0.3389 0.7067 0.7348 0.050 Uiso 1 1 calc R
H17C H 0.2934 0.7702 0.7950 0.050 Uiso 1 1 calc R
C18 C 0.1147(3) 0.7132(2) 0.9632(8) 0.0315(15) Uani 1 1 d U
H18A H 0.1196 0.7306 0.8616 0.047 Uiso 1 1 calc R
H18B H 0.0954 0.7470 1.0313 0.047 Uiso 1 1 calc R
H18C H 0.0740 0.6779 0.9635 0.047 Uiso 1 1 calc R
C19 C 0.1541(4) 0.6492(3) 1.2781(6) 0.0336(17) Uani 1 1 d U
H19A H 0.1551 0.6849 1.3496 0.050 Uiso 1 1 calc R
H19B H 0.1689 0.6093 1.3299 0.050 Uiso 1 1 calc R
H19C H 0.0976 0.6453 1.2352 0.050 Uiso 1 1 calc R
C20 C 0.3174(3) 0.4499(3) 1.1411(6) 0.0139(13) Uani 1 1 d U
C21 C 0.2834(3) 0.4083(2) 1.2672(6) 0.0168(13) Uani 1 1 d U
H21A H 0.3086 0.3648 1.2646 0.020 Uiso 1 1 calc R
H21B H 0.2213 0.4044 1.2615 0.020 Uiso 1 1 calc R
C22 C 0.3102(3) 0.4446(3) 1.4070(6) 0.0254(15) Uani 1 1 d U
H22A H 0.2742 0.4827 1.4239 0.030 Uiso 1 1 calc R
H22B H 0.3081 0.4167 1.4967 0.030 Uiso 1 1 calc R
C23 C 0.4003(3) 0.4640(3) 1.3704(6) 0.0272(16) Uani 1 1 d U
H23A H 0.4403 0.4309 1.4059 0.033 Uiso 1 1 calc R
H23B H 0.4144 0.5053 1.4196 0.033 Uiso 1 1 calc R
C24 C 0.4056(3) 0.4709(3) 1.1995(6) 0.0195(14) Uani 1 1 d U
H24A H 0.4503 0.4429 1.1582 0.023 Uiso 1 1 calc R
H24B H 0.4177 0.5159 1.1710 0.023 Uiso 1 1 calc R
C25 C 0.3981(3) 0.3770(2) 0.9410(5) 0.0171(14) Uani 1 1 d U
H25A H 0.4459 0.4082 0.9426 0.020 Uiso 1 1 calc R
C26 C 0.3935(4) 0.3486(3) 0.7830(6) 0.0298(16) Uani 1 1 d U
H26A H 0.4464 0.3263 0.7602 0.045 Uiso 1 1 calc R
H26B H 0.3846 0.3831 0.7102 0.045 Uiso 1 1 calc R
H26C H 0.3467 0.3180 0.7774 0.045 Uiso 1 1 calc R
C27 C 0.4199(4) 0.3225(3) 1.0503(6) 0.0299(17) Uani 1 1 d U
H27A H 0.3756 0.2898 1.0470 0.045 Uiso 1 1 calc R
H27B H 0.4242 0.3398 1.1521 0.045 Uiso 1 1 calc R
H27C H 0.4738 0.3032 1.0214 0.045 Uiso 1 1 calc R
C28 C 0.0976(3) 0.5376(2) 0.7721(6) 0.0113(12) Uiso 1 1 d U
C29 C 0.0585(3) 0.5900(2) 0.6713(6) 0.0160(13) Uani 1 1 d U
H29A H 0.0889 0.6311 0.6835 0.019 Uiso 1 1 calc R
H29B H 0.0612 0.5771 0.5646 0.019 Uiso 1 1 calc R
C30 C -0.0334(3) 0.5969(3) 0.7221(6) 0.0269(16) Uani 1 1 d U
H30A H -0.0426 0.6394 0.7690 0.032 Uiso 1 1 calc R
H30B H -0.0720 0.5925 0.6356 0.032 Uiso 1 1 calc R
C31 C -0.0491(3) 0.5435(3) 0.8351(6) 0.0208(14) Uani 1 1 d U
H31A H -0.1054 0.5241 0.8202 0.025 Uiso 1 1 calc R
H31B H -0.0452 0.5600 0.9389 0.025 Uiso 1 1 calc R
C32 C 0.0206(3) 0.4945(2) 0.8038(6) 0.0162(13) Uani 1 1 d U
H32A H 0.0067 0.4675 0.7159 0.019 Uiso 1 1 calc R
H32B H 0.0305 0.4665 0.8916 0.019 Uiso 1 1 calc R
C33 C 0.1201(3) 0.3564(3) 0.7750(6) 0.0199(14) Uani 1 1 d U
H33A H 0.0717 0.3859 0.7553 0.024 Uiso 1 1 calc R
C34 C 0.1537(4) 0.3325(3) 0.6240(6) 0.0325(18) Uani 1 1 d U
H34A H 0.1763 0.3688 0.5670 0.049 Uiso 1 1 calc R
H34B H 0.1079 0.3125 0.5674 0.049 Uiso 1 1 calc R
H34C H 0.1985 0.3010 0.6411 0.049 Uiso 1 1 calc R
C35 C 0.0877(4) 0.2995(3) 0.8665(6) 0.0379(19) Uani 1 1 d U
H35A H 0.1347 0.2709 0.8909 0.057 Uiso 1 1 calc R
H35B H 0.0456 0.2760 0.8081 0.057 Uiso 1 1 calc R
H35C H 0.0620 0.3152 0.9593 0.057 Uiso 1 1 calc R

loop_
_atom_site_aniso_label
_atom_site_aniso_U_11
_atom_site_aniso_U_22
_atom_site_aniso_U_33
_atom_site_aniso_U_23
_atom_site_aniso_U_13
_atom_site_aniso_U_12
Zr1 0.0150(2) 0.0128(2) 0.01344(18) -0.0014(4) -0.0008(3) 0.0009(2)
O1 0.017(2) 0.0125(18) 0.0150(17) -0.0009(15) 0.0009(15) 0.0049(16)
O2 0.0166(18) 0.022(2) 0.0092(16) -0.0024(17) 0.0008(13) 0.0022(16)
C1 0.015(2) 0.020(3) 0.014(3) -0.006(2) 0.003(2) -0.003(2)
C2 0.018(3) 0.012(3) 0.016(2) -0.003(2) 0.004(2) -0.003(2)
C3 0.024(3) 0.010(3) 0.016(2) -0.002(2) 0.005(2) 0.001(2)
C4 0.018(3) 0.016(3) 0.009(3) -0.004(2) 0.001(2) -0.009(2)
C6 0.017(3) 0.012(3) 0.015(3) -0.002(2) 0.009(2) 0.000(2)
C7 0.018(2) 0.014(2) 0.017(3) 0.001(3) 0.006(2) -0.001(2)
C8 0.011(2) 0.016(2) 0.014(2) -0.006(3) 0.007(3) 0.0014(18)
C9 0.013(3) 0.017(2) 0.006(2) -0.0053(19) 0.001(2) 0.0024(19)
C10 0.028(3) 0.015(3) 0.014(2) -0.004(2) -0.006(2) -0.002(2)
C11 0.017(2) 0.014(3) 0.025(3) -0.006(2) -0.003(2) -0.001(2)
C12 0.024(3) 0.008(2) 0.019(3) -0.0010(19) -0.0027(19) 0.000(2)
C13 0.020(2) 0.021(2) 0.021(3) -0.007(2) -0.002(2) 0.009(2)
C14 0.026(3) 0.007(3) 0.027(3) -0.005(2) 0.005(2) -0.003(2)
C15 0.040(4) 0.021(4) 0.030(3) -0.005(3) -0.016(3) 0.000(3)
C16 0.018(2) 0.018(3) 0.060(4) -0.007(4) 0.001(4) 0.004(2)
C17 0.050(4) 0.023(4) 0.027(3) 0.007(3) -0.004(3) 0.012(3)
C18 0.034(3) 0.024(3) 0.037(3) -0.009(4) -0.008(3) 0.013(2)
C19 0.040(4) 0.035(4) 0.026(3) -0.014(3) 0.021(3) -0.002(3)
C20 0.014(3) 0.015(3) 0.013(2) -0.002(2) 0.005(2) 0.005(2)
C21 0.019(3) 0.007(3) 0.025(3) 0.002(2) 0.007(2) 0.007(2)
C22 0.031(3) 0.032(4) 0.013(3) 0.005(3) -0.003(2) -0.001(3)
C23 0.026(3) 0.029(4) 0.026(3) -0.005(3) -0.004(3) 0.003(3)
C24 0.015(3) 0.021(3) 0.023(3) -0.006(3) -0.001(2) 0.002(2)
C25 0.016(3) 0.014(3) 0.021(3) -0.004(2) 0.003(2) 0.005(2)
C26 0.032(4) 0.025(4) 0.033(3) -0.007(3) 0.006(3) 0.012(3)
C27 0.025(4) 0.028(4) 0.037(3) 0.008(3) 0.003(3) 0.013(3)
C29 0.017(3) 0.015(3) 0.016(3) 0.001(2) -0.003(2) -0.005(2)
C30 0.014(3) 0.035(4) 0.031(3) 0.005(3) -0.002(3) 0.012(3)
C31 0.014(3) 0.023(3) 0.026(3) -0.001(3) 0.002(2) -0.003(2)
C32 0.019(3) 0.013(3) 0.017(3) 0.000(3) -0.001(2) 0.002(2)
C33 0.018(3) 0.017(3) 0.025(3) -0.005(3) -0.002(2) -0.001(2)
C34 0.047(4) 0.032(4) 0.018(3) -0.010(3) -0.004(3) -0.014(3)
C35 0.050(4) 0.031(4) 0.033(4) -0.004(3) 0.007(3) -0.023(3)

loop_
_atom_type_symbol
_atom_type_description
_atom_type_scat_dispersion_real
_atom_type_scat_dispersion_imag
_atom_type_scat_source
C C 0.0033 0.0016 'International Tables Vol C Tables 4.2.6.8 and 6.1.1.4'
H H 0.0000 0.0000 'International Tables Vol C Tables 4.2.6.8 and 6.1.1.4'
O O 0.0106 0.0060 'International Tables Vol C Tables 4.2.6.8 and 6.1.1.4'
Zr Zr -2.9673 0.5597 'International Tables Vol C Tables 4.2.6.8 and 6.1.1.4'

loop_
_geom_angle_atom_site_label_1
_geom_angle_atom_site_label_2
_geom_angle_atom_site_label_3
_geom_angle
O2 Zr1 O1 108.82(14)
O2 Zr1 C1 119.83(16)
O1 Zr1 C1 86.56(16)
O2 Zr1 C14 94.66(16)
O1 Zr1 C14 96.10(16)
C1 Zr1 C14 142.60(18)
O2 Zr1 C10 127.42(16)
O1 Zr1 C10 84.96(15)
C1 Zr1 C10 111.24(18)
C14 Zr1 C10 32.76(17)
O2 Zr1 C11 132.95(16)
O1 Zr1 C11 108.25(15)
C1 Zr1 C11 90.23(17)
C14 Zr1 C11 53.44(17)
C10 Zr1 C11 32.23(16)
O2 Zr1 C9 98.33(15)
O1 Zr1 C9 67.99(15)
C1 Zr1 C9 33.57(17)
C14 Zr1 C9 162.04(17)
C10 Zr1 C9 132.84(16)
C11 Zr1 C9 122.00(17)
O2 Zr1 C13 81.34(15)
O1 Zr1 C13 128.00(15)
C1 Zr1 C13 133.50(18)
C14 Zr1 C13 32.04(16)
C10 Zr1 C13 53.48(17)
C11 Zr1 C13 52.95(17)
C9 Zr1 C13 163.39(16)
O2 Zr1 C2 100.74(15)
O1 Zr1 C2 119.41(15)
C1 Zr1 C2 33.30(16)
C14 Zr1 C2 133.18(17)
C10 Zr1 C2 116.24(17)
C11 Zr1 C2 85.14(16)
C9 Zr1 C2 56.05(16)
C13 Zr1 C2 107.55(17)
O2 Zr1 C12 102.28(15)
O1 Zr1 C12 137.89(15)
C1 Zr1 C12 102.04(17)
C14 Zr1 C12 53.02(16)
C10 Zr1 C12 53.34(16)
C11 Zr1 C12 32.09(15)
C9 Zr1 C12 134.60(16)
C13 Zr1 C12 31.67(15)
C2 Zr1 C12 80.46(16)
O2 Zr1 C3 71.49(14)
O1 Zr1 C3 129.73(14)
C1 Zr1 C3 56.18(17)
C14 Zr1 C3 134.14(16)
C10 Zr1 C3 136.51(16)
C11 Zr1 C3 104.62(15)
C9 Zr1 C3 62.49(15)
C13 Zr1 C3 102.13(15)
C2 Zr1 C3 29.25(15)
C12 Zr1 C3 86.54(15)
C20 O1 Zr1 134.7(3)
C28 O2 Zr1 125.1(3)
C2 C1 C9 115.2(5)
C2 C1 Zr1 82.4(3)
C9 C1 Zr1 81.5(3)
C3 C2 C1 121.0(5)
C3 C2 Zr1 82.2(3)
C1 C2 Zr1 64.3(3)
C2 C3 C4 126.9(5)
C2 C3 Zr1 68.6(3)
C4 C3 Zr1 84.4(3)
C5 C4 C3 107.3(4)
C5 C4 C28 114.0(4)
C3 C4 C28 106.8(4)
C9 C5 C6 107.0(4)
C9 C5 C4 124.3(5)
C6 C5 C4 128.7(4)
C7 C6 C5 109.1(4)
C7 C6 C33 126.0(5)
C5 C6 C33 123.6(4)
C6 C7 C8 112.2(5)
C7 C8 C9 100.6(4)
C7 C8 C25 109.5(4)
C9 C8 C25 110.3(4)
C7 C8 C20 113.7(4)
C9 C8 C20 107.4(4)
C25 C8 C20 114.5(4)
C5 C9 C1 123.8(5)
C5 C9 C8 110.3(4)
C1 C9 C8 125.4(4)
C5 C9 Zr1 88.2(3)
C1 C9 Zr1 65.0(3)
C8 C9 Zr1 112.9(3)
C11 C10 C14 106.5(5)
C11 C10 C15 128.2(5)
C14 C10 C15 125.3(5)
C11 C10 Zr1 74.1(3)
C14 C10 Zr1 72.1(3)
C15 C10 Zr1 121.4(4)
C10 C11 C12 108.9(5)
C10 C11 C16 126.2(5)
C12 C11 C16 124.4(5)
C10 C11 Zr1 73.6(3)
C12 C11 Zr1 75.9(3)
C16 C11 Zr1 123.3(3)
C13 C12 C11 107.2(4)
C13 C12 C17 126.3(5)
C11 C12 C17 126.1(5)
C13 C12 Zr1 73.0(3)
C11 C12 Zr1 72.0(3)
C17 C12 Zr1 125.4(3)
C14 C13 C12 108.3(4)
C14 C13 C18 125.5(5)
C12 C13 C18 126.2(5)
C14 C13 Zr1 71.4(3)
C12 C13 Zr1 75.4(3)
C18 C13 Zr1 121.6(3)
C13 C14 C10 109.0(5)
C13 C14 C19 126.5(5)
C10 C14 C19 124.5(5)
C13 C14 Zr1 76.5(3)
C10 C14 Zr1 75.1(3)
C19 C14 Zr1 116.5(4)
O1 C20 C21 107.4(4)
O1 C20 C24 108.1(4)
C21 C20 C24 103.4(4)
O1 C20 C8 107.9(4)
C21 C20 C8 113.3(4)
C24 C20 C8 116.3(4)
C20 C21 C22 103.0(4)
C23 C22 C21 102.7(4)
C22 C23 C24 106.8(4)
C23 C24 C20 104.9(4)
C26 C25 C27 108.1(4)
C26 C25 C8 111.4(4)
C27 C25 C8 114.7(4)
O2 C28 C32 108.0(4)
O2 C28 C29 110.6(4)
C32 C28 C29 101.5(4)
O2 C28 C4 105.8(4)
C32 C28 C4 118.1(4)
C29 C28 C4 112.8(4)
C30 C29 C28 106.0(4)
C31 C30 C29 106.5(4)
C30 C31 C32 104.3(4)
C31 C32 C28 102.6(4)
C6 C33 C34 109.1(4)
C6 C33 C35 113.4(4)
C34 C33 C35 109.6(5)

loop_
_geom_bond_atom_site_label_1
_geom_bond_atom_site_label_2
_geom_bond_distance
Zr1 O2 1.980(3)
Zr1 O1 1.989(3)
Zr1 C1 2.341(5)
Zr1 C14 2.503(5)
Zr1 C10 2.542(5)
Zr1 C11 2.549(5)
Zr1 C9 2.556(5)
Zr1 C13 2.568(5)
Zr1 C2 2.574(5)
Zr1 C12 2.599(5)
Zr1 C3 2.739(5)
O1 C20 1.417(6)
O2 C28 1.426(6)
C1 C2 1.426(7)
C1 C9 1.429(7)
C2 C3 1.351(7)
C3 C4 1.529(7)
C4 C5 1.502(7)
C4 C28 1.570(7)
C5 C9 1.372(7)
C5 C6 1.493(7)
C6 C7 1.317(7)
C6 C33 1.522(7)
C7 C8 1.508(6)
C8 C9 1.524(8)
C8 C25 1.575(6)
C8 C20 1.603(8)
C10 C11 1.413(7)
C10 C14 1.423(7)
C10 C15 1.496(7)
C11 C12 1.424(7)
C11 C16 1.510(7)
C12 C13 1.410(7)
C12 C17 1.511(7)
C13 C14 1.401(7)
C13 C18 1.511(7)
C14 C19 1.509(7)
C20 C21 1.521(7)
C20 C24 1.558(7)
C21 C22 1.520(7)
C22 C23 1.523(8)
C23 C24 1.535(7)
C25 C26 1.531(7)
C25 C27 1.536(7)
C28 C32 1.544(7)
C28 C29 1.546(7)
C29 C30 1.534(7)
C30 C31 1.522(7)
C31 C32 1.531(7)
C33 C34 1.533(7)
C33 C35 1.529(8)
